data_4079885
loop_
_publ_author_name
'Kanao, Keiichiro'
'Ikeda, Yousuke'
'Kimura, Kazuhiro'
'Kamimura, Sou'
'Tanabe, Yoshiaki'
'Mutoh, Yuichiro'
'Iwasaki, Masakazu'
'Ishii, Youichi'

_publ_section_title
;
 Transformations of Alkynes at a Cyclotriphosphato Ruthenium Complex
;
_journal_issue 2
_journal_name_full Organometallics
_journal_page_first 527
_journal_paper_doi 10.1021/om3009926
_journal_volume 32
_journal_year 2013
_chemical_formula_moiety 'C64 H60 N3 O12 P5 Ru '
_chemical_formula_sum 'C64 H60 N3 O12 P5 Ru'
_chemical_formula_weight 1319.13
_space_group_IT_number 14
_symmetry_cell_setting monoclinic
_symmetry_Int_Tables_number 14
_symmetry_space_group_name_Hall '-P 2ybc'
_symmetry_space_group_name_H-M 'P 1 21/c 1'
_cell_angle_alpha 90
_cell_angle_beta 92.252(3)
_cell_angle_gamma 90
_cell_formula_units_Z 4
_cell_length_a 10.593(2)
_cell_length_b 17.404(4)
_cell_length_c 32.494(7)
_cell_measurement_reflns_used 16121
_cell_measurement_temperature 123.1
_cell_measurement_theta_max 27.5
_cell_measurement_theta_min 3.0
_cell_volume 5986(2)
_computing_cell_refinement CrystalClear
_computing_data_collection CrystalClear
_computing_data_reduction CrystalStructure
_computing_publication_material 'CrystalStructure 3.6.0'
_computing_structure_refinement CRYSTALS
_computing_structure_solution SIR92
_diffrn_ambient_temperature 123.1
_diffrn_detector_area_resol_mean 7.31
_diffrn_measured_fraction_theta_full 0.9860
_diffrn_measured_fraction_theta_max 0.9860
_diffrn_measurement_device_type 'Rigaku Mercury'
_diffrn_measurement_method \w
_diffrn_radiation_type 'Mo K\a'
_diffrn_radiation_wavelength 0.7107
_diffrn_reflns_av_R_equivalents 0.058
_diffrn_reflns_limit_h_max 13
_diffrn_reflns_limit_h_min -13
_diffrn_reflns_limit_k_max 22
_diffrn_reflns_limit_k_min -22
_diffrn_reflns_limit_l_max 29
_diffrn_reflns_limit_l_min -42
_diffrn_reflns_number 44590
_diffrn_reflns_theta_full 27.48
_diffrn_reflns_theta_max 27.48
_exptl_absorpt_coefficient_mu 0.462
_exptl_absorpt_correction_T_max 0.831
_exptl_absorpt_correction_T_min 0.650
_exptl_absorpt_correction_type multi-scan
_exptl_absorpt_process_details 'Jacobson, R. (1998) Private communication'
_exptl_crystal_colour dark_red
_exptl_crystal_density_diffrn 1.464
_exptl_crystal_density_method 'not measured'
_exptl_crystal_description block
_exptl_crystal_F_000 2720.00
_exptl_crystal_size_max 0.50
_exptl_crystal_size_mid 0.50
_exptl_crystal_size_min 0.40
_refine_diff_density_max 0.74
_refine_diff_density_min -0.68
_refine_ls_extinction_coef 296.4(13)
_refine_ls_extinction_method 'Larson (1970) Crystallographic Computing eq. 22'
_refine_ls_goodness_of_fit_ref 1.000
_refine_ls_hydrogen_treatment refall
_refine_ls_number_parameters 827
_refine_ls_number_reflns 9491
_refine_ls_R_factor_gt 0.0510
_refine_ls_shift/su_max 0.0000
_refine_ls_structure_factor_coef F
_refine_ls_weighting_details 'w = 1/[2.7700\s(Fo^2^)]'
_refine_ls_weighting_scheme calc
_refine_ls_wR_factor_ref 0.0530
_reflns_number_gt 9491
_reflns_number_total 13555
_reflns_threshold_expression F^2^>2.0\s(F^2^)
_cod_data_source_file om3009926_si_001.cif
_cod_data_source_block '_9c.2MeOH'
_cod_original_cell_volume 5985.8(23)
_cod_original_formula_sum 'C64 H60 N3 O12 P5 Ru '
_cod_database_code 4079885

loop_
_symmetry_equiv_pos_site_id
_symmetry_equiv_pos_as_xyz
1 +X,+Y,+Z
2 -X,1/2+Y,1/2-Z
3 -X,-Y,-Z
4 +X,1/2-Y,1/2+Z

loop_
_atom_site_label
_atom_site_type_symbol
_atom_site_fract_x
_atom_site_fract_y
_atom_site_fract_z
_atom_site_U_iso_or_equiv
_atom_site_adp_type
_atom_site_occupancy
_atom_site_symmetry_multiplicity
_atom_site_calc_flag
_atom_site_refinement_flags
Ru(1) Ru -0.00049(3) 0.72658(2) 0.536600(10) 0.01194(8) Uani 1.00 1 d .
P(1) P 0.26268(10) 0.64307(6) 0.56134(4) 0.0163(3) Uani 1.00 1 d .
P(2) P 0.24251(10) 0.80188(7) 0.58367(4) 0.0166(3) Uani 1.00 1 d .
P(3) P 0.11518(11) 0.68663(7) 0.62883(4) 0.0186(3) Uani 1.00 1 d .
P(4) P 0.76602(10) 0.60955(6) 0.29412(3) 0.0154(3) Uani 1.00 1 d .
P(5) P 0.52664(10) 0.53652(6) 0.31241(3) 0.0160(3) Uani 1.00 1 d .
O(1) O 0.1512(3) 0.6475(2) 0.53107(9) 0.0160(8) Uani 1.00 1 d .
O(2) O 0.1304(3) 0.8153(2) 0.55485(9) 0.0175(8) Uani 1.00 1 d .
O(3) O -0.0038(3) 0.6934(2) 0.60283(9) 0.0197(8) Uani 1.00 1 d .
O(4) O 0.3200(3) 0.7288(2) 0.56686(9) 0.0180(8) Uani 1.00 1 d .
O(5) O 0.1922(3) 0.7666(2) 0.62615(9) 0.0185(8) Uani 1.00 1 d .
O(6) O 0.2093(3) 0.6290(2) 0.60644(9) 0.0195(8) Uani 1.00 1 d .
O(7) O 0.3635(3) 0.5884(2) 0.55341(10) 0.0230(9) Uani 1.00 1 d .
O(8) O 0.3311(3) 0.8646(2) 0.59312(10) 0.0247(9) Uani 1.00 1 d .
O(9) O 0.1104(3) 0.6641(2) 0.67228(10) 0.0270(9) Uani 1.00 1 d .
O(10) O -0.0706(3) 0.7538(2) 0.44816(9) 0.0216(8) Uani 1.00 1 d .
O(11) O -0.0190(4) 0.8452(3) 0.24020(13) 0.053(1) Uani 1.00 1 d .
O(12) O 0.1524(5) 0.8227(3) 0.3037(1) 0.063(2) Uani 1.00 1 d .
N(1) N -0.1532(3) 0.7892(2) 0.54859(11) 0.0153(9) Uani 1.00 1 d .
N(2) N -0.1349(3) 0.6464(2) 0.52951(11) 0.0165(9) Uani 1.00 1 d .
N(3) N 0.6698(3) 0.5402(2) 0.29974(11) 0.0185(9) Uani 1.00 1 d .
C(1) C -0.1560(4) 0.8650(3) 0.5549(1) 0.0192(11) Uani 1.00 1 d .
C(2) C -0.2642(4) 0.9033(3) 0.5654(2) 0.0256(13) Uani 1.00 1 d .
C(3) C -0.3735(4) 0.8618(3) 0.5713(2) 0.0269(13) Uani 1.00 1 d .
C(4) C -0.3725(4) 0.7832(3) 0.5652(1) 0.0245(12) Uani 1.00 1 d .
C(5) C -0.2617(4) 0.7478(2) 0.55401(13) 0.0144(10) Uani 1.00 1 d .
C(6) C -0.2500(4) 0.6665(3) 0.54385(13) 0.0158(10) Uani 1.00 1 d .
C(7) C -0.3474(4) 0.6130(3) 0.5455(1) 0.0220(12) Uani 1.00 1 d .
C(8) C -0.3256(5) 0.5393(3) 0.5320(2) 0.0269(13) Uani 1.00 1 d .
C(9) C -0.2096(5) 0.5191(3) 0.5172(2) 0.0264(13) Uani 1.00 1 d .
C(10) C -0.1174(4) 0.5745(3) 0.5169(1) 0.0198(11) Uani 1.00 1 d .
C(11) C 0.0107(4) 0.7523(2) 0.4812(1) 0.0160(10) Uani 1.00 1 d .
C(12) C -0.2010(5) 0.7452(4) 0.4527(2) 0.038(2) Uani 1.00 1 d .
C(13) C 0.1354(4) 0.7787(3) 0.46758(13) 0.0193(11) Uani 1.00 1 d .
C(14) C 0.1534(4) 0.8411(3) 0.44388(13) 0.0179(11) Uani 1.00 1 d .
C(15) C 0.0457(4) 0.8880(2) 0.4263(1) 0.0187(11) Uani 1.00 1 d .
C(16) C -0.0123(5) 0.9407(3) 0.4517(2) 0.029(1) Uani 1.00 1 d .
C(17) C -0.1100(5) 0.9869(3) 0.4365(2) 0.034(2) Uani 1.00 1 d .
C(18) C -0.1482(5) 0.9818(3) 0.3955(2) 0.037(2) Uani 1.00 1 d .
C(19) C -0.0916(5) 0.9304(3) 0.3701(2) 0.036(2) Uani 1.00 1 d .
C(20) C 0.0061(4) 0.8826(3) 0.3854(2) 0.0266(13) Uani 1.00 1 d .
C(21) C 0.2817(4) 0.8731(3) 0.4385(1) 0.0210(12) Uani 1.00 1 d .
C(22) C 0.3152(5) 0.9042(3) 0.4006(2) 0.0264(13) Uani 1.00 1 d .
C(23) C 0.4336(5) 0.9369(3) 0.3961(2) 0.034(2) Uani 1.00 1 d .
C(24) C 0.5197(5) 0.9405(3) 0.4289(2) 0.039(2) Uani 1.00 1 d .
C(25) C 0.4875(5) 0.9096(3) 0.4661(2) 0.043(2) Uani 1.00 1 d .
C(26) C 0.3709(5) 0.8766(3) 0.4716(2) 0.030(1) Uani 1.00 1 d .
C(27) C 0.8987(4) 0.5999(3) 0.32992(13) 0.0198(11) Uani 1.00 1 d .
C(28) C 0.9085(5) 0.5354(3) 0.3550(2) 0.032(1) Uani 1.00 1 d .
C(29) C 1.0125(6) 0.5285(4) 0.3824(2) 0.046(2) Uani 1.00 1 d .
C(30) C 1.1010(5) 0.5856(3) 0.3853(2) 0.041(2) Uani 1.00 1 d .
C(31) C 1.0915(4) 0.6498(3) 0.3607(2) 0.030(1) Uani 1.00 1 d .
C(32) C 0.9917(4) 0.6565(3) 0.3325(2) 0.0254(13) Uani 1.00 1 d .
C(33) C 0.7042(4) 0.7048(2) 0.3008(1) 0.0170(11) Uani 1.00 1 d .
C(34) C 0.7182(5) 0.7418(3) 0.3391(1) 0.0218(12) Uani 1.00 1 d .
C(35) C 0.6689(5) 0.8145(3) 0.3444(2) 0.0261(13) Uani 1.00 1 d .
C(36) C 0.6083(5) 0.8516(3) 0.3118(2) 0.031(1) Uani 1.00 1 d .
C(37) C 0.5928(5) 0.8150(3) 0.2739(2) 0.031(1) Uani 1.00 1 d .
C(38) C 0.6378(4) 0.7419(3) 0.2688(1) 0.0231(12) Uani 1.00 1 d .
C(39) C 0.8243(4) 0.6048(3) 0.2430(1) 0.0197(11) Uani 1.00 1 d .
C(40) C 0.8725(4) 0.6694(3) 0.2234(2) 0.0274(13) Uani 1.00 1 d .
C(41) C 0.9136(5) 0.6615(4) 0.1838(2) 0.039(2) Uani 1.00 1 d .
C(42) C 0.9147(5) 0.5902(4) 0.1648(2) 0.040(2) Uani 1.00 1 d .
C(43) C 0.8704(5) 0.5283(4) 0.1840(2) 0.041(2) Uani 1.00 1 d .
C(44) C 0.8232(5) 0.5338(3) 0.2233(2) 0.031(1) Uani 1.00 1 d .
C(45) C 0.4948(4) 0.5920(3) 0.3573(1) 0.0185(11) Uani 1.00 1 d .
C(46) C 0.5438(4) 0.5635(3) 0.3950(1) 0.0226(12) Uani 1.00 1 d .
C(47) C 0.5330(5) 0.6078(3) 0.4301(2) 0.031(1) Uani 1.00 1 d .
C(48) C 0.4747(5) 0.6782(3) 0.4286(2) 0.036(2) Uani 1.00 1 d .
C(49) C 0.4273(5) 0.7061(3) 0.3914(2) 0.035(2) Uani 1.00 1 d .
C(50) C 0.4371(5) 0.6642(3) 0.3558(2) 0.0262(13) Uani 1.00 1 d .
C(51) C 0.4911(4) 0.4379(2) 0.3245(1) 0.0188(11) Uani 1.00 1 d .
C(52) C 0.3721(5) 0.4191(3) 0.3379(1) 0.0236(12) Uani 1.00 1 d .
C(53) C 0.3418(5) 0.3430(3) 0.3451(2) 0.031(1) Uani 1.00 1 d .
C(54) C 0.4312(5) 0.2862(3) 0.3392(2) 0.030(1) Uani 1.00 1 d .
C(55) C 0.5508(5) 0.3051(3) 0.3265(2) 0.0273(13) Uani 1.00 1 d .
C(56) C 0.5812(5) 0.3811(3) 0.3191(1) 0.0231(12) Uani 1.00 1 d .
C(57) C 0.4198(4) 0.5646(3) 0.2705(1) 0.0206(12) Uani 1.00 1 d .
C(58) C 0.2924(5) 0.5790(3) 0.2763(2) 0.0283(13) Uani 1.00 1 d .
C(59) C 0.2133(5) 0.5988(3) 0.2431(2) 0.035(2) Uani 1.00 1 d .
C(60) C 0.2588(5) 0.6040(3) 0.2036(2) 0.032(1) Uani 1.00 1 d .
C(61) C 0.3849(5) 0.5897(3) 0.1978(2) 0.029(1) Uani 1.00 1 d .
C(62) C 0.4651(4) 0.5699(3) 0.2311(1) 0.0230(12) Uani 1.00 1 d .
C(63) C -0.0923(6) 0.9133(4) 0.2381(2) 0.050(2) Uani 1.00 1 d .
C(64) C 0.2680(6) 0.8158(4) 0.2860(2) 0.063(2) Uani 1.00 1 d .
H(1) H -0.0805 0.8936 0.5521 0.023 Uiso 1.00 1 c R
H(2) H -0.2637 0.9576 0.5684 0.031 Uiso 1.00 1 c R
H(3) H -0.4481 0.8869 0.5795 0.032 Uiso 1.00 1 c R
H(4) H -0.4470 0.7538 0.5686 0.029 Uiso 1.00 1 c R
H(5) H -0.4270 0.6270 0.5558 0.026 Uiso 1.00 1 c R
H(6) H -0.3909 0.5020 0.5330 0.032 Uiso 1.00 1 c R
H(7) H -0.1944 0.4686 0.5076 0.031 Uiso 1.00 1 c R
H(8) H -0.0370 0.5608 0.5071 0.024 Uiso 1.00 1 c R
H(9) H -0.2225 0.6923 0.4510 0.045 Uiso 1.00 1 c R
H(10) H -0.2455 0.7726 0.4314 0.045 Uiso 1.00 1 c R
H(11) H -0.2232 0.7648 0.4787 0.045 Uiso 1.00 1 c R
H(12) H 0.2077 0.7496 0.4761 0.023 Uiso 1.00 1 c R
H(13) H 0.0153 0.9449 0.4798 0.035 Uiso 1.00 1 c R
H(14) H -0.1504 1.0218 0.4542 0.041 Uiso 1.00 1 c R
H(15) H -0.2140 1.0140 0.3848 0.044 Uiso 1.00 1 c R
H(16) H -0.1186 0.9272 0.3420 0.043 Uiso 1.00 1 c R
H(17) H 0.0445 0.8467 0.3678 0.032 Uiso 1.00 1 c R
H(18) H 0.2564 0.9028 0.3777 0.032 Uiso 1.00 1 c R
H(19) H 0.4552 0.9570 0.3702 0.041 Uiso 1.00 1 c R
H(20) H 0.5998 0.9639 0.4259 0.048 Uiso 1.00 1 c R
H(21) H 0.5474 0.9110 0.4886 0.051 Uiso 1.00 1 c R
H(22) H 0.3509 0.8564 0.4977 0.036 Uiso 1.00 1 c R
H(23) H 0.8453 0.4967 0.3535 0.038 Uiso 1.00 1 c R
H(24) H 1.0221 0.4838 0.3990 0.055 Uiso 1.00 1 c R
H(25) H 1.1700 0.5809 0.4047 0.049 Uiso 1.00 1 c R
H(26) H 1.1533 0.6893 0.3631 0.035 Uiso 1.00 1 c R
H(27) H 0.9861 0.6998 0.3148 0.031 Uiso 1.00 1 c R
H(28) H 0.7615 0.7168 0.3615 0.026 Uiso 1.00 1 c R
H(29) H 0.6773 0.8391 0.3705 0.031 Uiso 1.00 1 c R
H(30) H 0.5766 0.9021 0.3152 0.037 Uiso 1.00 1 c R
H(31) H 0.5512 0.8408 0.2514 0.037 Uiso 1.00 1 c R
H(32) H 0.6235 0.7163 0.2432 0.027 Uiso 1.00 1 c R
H(33) H 0.8769 0.7177 0.2371 0.033 Uiso 1.00 1 c R
H(34) H 0.9415 0.7055 0.1695 0.048 Uiso 1.00 1 c R
H(35) H 0.9467 0.5854 0.1380 0.049 Uiso 1.00 1 c R
H(36) H 0.8714 0.4798 0.1707 0.050 Uiso 1.00 1 c R
H(37) H 0.7906 0.4898 0.2365 0.037 Uiso 1.00 1 c R
H(38) H 0.5837 0.5146 0.3964 0.027 Uiso 1.00 1 c R
H(39) H 0.5665 0.5891 0.4558 0.037 Uiso 1.00 1 c R
H(40) H 0.4670 0.7075 0.4531 0.043 Uiso 1.00 1 c R
H(41) H 0.3874 0.7550 0.3904 0.043 Uiso 1.00 1 c R
H(42) H 0.4049 0.6842 0.3303 0.031 Uiso 1.00 1 c R
H(43) H 0.3117 0.4583 0.3422 0.028 Uiso 1.00 1 c R
H(44) H 0.2603 0.3298 0.3540 0.038 Uiso 1.00 1 c R
H(45) H 0.4103 0.2340 0.3438 0.035 Uiso 1.00 1 c R
H(46) H 0.6119 0.2660 0.3229 0.032 Uiso 1.00 1 c R
H(47) H 0.6630 0.3943 0.3104 0.027 Uiso 1.00 1 c R
H(48) H 0.2600 0.5752 0.3031 0.034 Uiso 1.00 1 c R
H(49) H 0.1267 0.6092 0.2473 0.042 Uiso 1.00 1 c R
H(50) H 0.2036 0.6170 0.1809 0.038 Uiso 1.00 1 c R
H(51) H 0.4171 0.5934 0.1709 0.034 Uiso 1.00 1 c R
H(52) H 0.5518 0.5600 0.2268 0.027 Uiso 1.00 1 c R
H(53) H 0.0309 0.8532 0.2203 0.064 Uiso 1.00 1 c R
H(54) H -0.0537 0.9516 0.2551 0.060 Uiso 1.00 1 c R
H(55) H -0.1746 0.9026 0.2473 0.060 Uiso 1.00 1 c R
H(56) H -0.0983 0.9310 0.2104 0.060 Uiso 1.00 1 c R
H(57) H 0.0715 0.8123 0.2858 0.076 Uiso 1.00 1 c R
H(58) H 0.2978 0.7646 0.2892 0.077 Uiso 1.00 1 c R
H(59) H 0.3265 0.8502 0.2991 0.077 Uiso 1.00 1 c R
H(60) H 0.2592 0.8280 0.2575 0.077 Uiso 1.00 1 c R

loop_
_atom_site_aniso_label
_atom_site_aniso_U_11
_atom_site_aniso_U_22
_atom_site_aniso_U_33
_atom_site_aniso_U_12
_atom_site_aniso_U_13
_atom_site_aniso_U_23
Ru(1) 0.0099(2) 0.0113(2) 0.0145(2) 0.0000(1) 0.00000(11) 0.0003(1)
P(1) 0.0113(5) 0.0155(5) 0.0222(6) 0.0017(4) -0.0007(4) -0.0003(5)
P(2) 0.0134(5) 0.0156(5) 0.0207(6) -0.0033(4) 0.0005(4) -0.0027(5)
P(3) 0.0160(6) 0.0232(6) 0.0166(6) 0.0005(5) 0.0002(5) 0.0022(5)
P(4) 0.0169(5) 0.0145(5) 0.0147(6) 0.0007(4) -0.0003(4) 0.0008(4)
P(5) 0.0174(5) 0.0142(5) 0.0163(6) 0.0008(4) -0.0018(4) 0.0024(4)
O(1) 0.012(1) 0.015(2) 0.021(2) 0.0033(12) -0.0022(12) -0.0032(13)
O(2) 0.015(2) 0.017(2) 0.021(2) -0.0022(12) -0.0009(12) -0.0003(13)
O(3) 0.018(2) 0.025(2) 0.017(2) 0.0023(13) -0.0029(13) 0.0013(13)
O(4) 0.012(1) 0.018(2) 0.024(2) -0.0033(13) 0.0009(12) -0.003(1)
O(5) 0.018(2) 0.020(2) 0.017(2) -0.0005(13) -0.0008(12) -0.0008(13)
O(6) 0.016(2) 0.019(2) 0.023(2) 0.0020(13) -0.0009(13) 0.0043(13)
O(7) 0.017(2) 0.020(2) 0.032(2) 0.0055(13) 0.001(1) -0.000(1)
O(8) 0.019(2) 0.023(2) 0.031(2) -0.006(1) -0.000(1) -0.007(1)
O(9) 0.022(2) 0.040(2) 0.018(2) 0.004(2) 0.001(1) 0.006(2)
O(10) 0.025(2) 0.026(2) 0.014(2) -0.004(1) -0.0010(13) 0.0031(13)
O(11) 0.067(3) 0.053(3) 0.041(3) 0.002(2) 0.026(2) -0.007(2)
O(12) 0.063(3) 0.081(4) 0.044(3) 0.008(3) 0.023(2) 0.004(3)
N(1) 0.013(2) 0.020(2) 0.012(2) 0.002(1) -0.0004(13) 0.001(1)
N(2) 0.013(2) 0.021(2) 0.016(2) -0.002(2) -0.004(1) 0.002(2)
N(3) 0.020(2) 0.012(2) 0.023(2) -0.000(2) -0.001(2) -0.000(2)
C(1) 0.018(2) 0.015(2) 0.024(3) 0.004(2) 0.001(2) 0.002(2)
C(2) 0.025(3) 0.023(3) 0.028(3) 0.007(2) -0.001(2) -0.003(2)
C(3) 0.019(2) 0.032(3) 0.030(3) 0.013(2) 0.003(2) -0.001(2)
C(4) 0.013(2) 0.036(3) 0.024(3) 0.002(2) 0.002(2) 0.002(2)
C(5) 0.012(2) 0.016(2) 0.015(2) -0.001(2) -0.002(2) 0.004(2)
C(6) 0.013(2) 0.022(2) 0.013(2) 0.001(2) -0.003(2) 0.003(2)
C(7) 0.016(2) 0.029(3) 0.021(2) -0.006(2) -0.001(2) 0.007(2)
C(8) 0.026(3) 0.026(3) 0.029(3) -0.011(2) -0.001(2) 0.004(2)
C(9) 0.034(3) 0.019(2) 0.025(3) -0.008(2) -0.008(2) -0.001(2)
C(10) 0.020(2) 0.018(2) 0.021(2) 0.001(2) -0.002(2) -0.001(2)
C(11) 0.017(2) 0.010(2) 0.021(2) 0.002(2) -0.002(2) -0.003(2)
C(12) 0.024(3) 0.065(4) 0.023(3) -0.009(3) -0.009(2) 0.007(3)
C(13) 0.018(2) 0.022(2) 0.018(2) 0.006(2) 0.004(2) 0.000(2)
C(14) 0.021(2) 0.016(2) 0.017(2) -0.001(2) 0.003(2) -0.003(2)
C(15) 0.017(2) 0.012(2) 0.027(3) -0.004(2) 0.004(2) 0.004(2)
C(16) 0.026(3) 0.026(3) 0.036(3) 0.001(2) -0.001(2) -0.005(2)
C(17) 0.022(3) 0.019(3) 0.062(4) 0.002(2) 0.001(3) -0.004(3)
C(18) 0.019(3) 0.029(3) 0.062(4) -0.001(2) -0.002(3) 0.019(3)
C(19) 0.030(3) 0.047(3) 0.031(3) -0.012(3) -0.002(2) 0.012(3)
C(20) 0.024(3) 0.033(3) 0.023(3) -0.005(2) 0.001(2) 0.006(2)
C(21) 0.023(2) 0.017(2) 0.024(3) 0.004(2) 0.007(2) -0.000(2)
C(22) 0.031(3) 0.021(2) 0.028(3) 0.003(2) 0.011(2) 0.003(2)
C(23) 0.032(3) 0.024(3) 0.046(4) 0.007(2) 0.024(3) 0.005(2)
C(24) 0.025(3) 0.039(3) 0.055(4) -0.001(2) 0.018(3) 0.007(3)
C(25) 0.021(3) 0.050(4) 0.058(4) -0.010(3) 0.001(3) 0.007(3)
C(26) 0.027(3) 0.032(3) 0.031(3) -0.006(2) 0.003(2) 0.006(2)
C(27) 0.018(2) 0.026(2) 0.015(2) 0.003(2) -0.001(2) 0.001(2)
C(28) 0.032(3) 0.028(3) 0.036(3) -0.004(2) -0.011(2) 0.011(2)
C(29) 0.049(4) 0.044(4) 0.043(4) -0.003(3) -0.024(3) 0.023(3)
C(30) 0.029(3) 0.047(4) 0.046(4) 0.001(3) -0.016(3) 0.004(3)
C(31) 0.017(2) 0.034(3) 0.037(3) 0.001(2) -0.004(2) -0.006(2)
C(32) 0.021(2) 0.026(3) 0.029(3) 0.001(2) -0.001(2) 0.003(2)
C(33) 0.017(2) 0.014(2) 0.019(2) 0.001(2) 0.000(2) 0.001(2)
C(34) 0.034(3) 0.016(2) 0.015(2) 0.002(2) -0.002(2) 0.001(2)
C(35) 0.036(3) 0.019(2) 0.023(3) 0.002(2) -0.001(2) -0.006(2)
C(36) 0.035(3) 0.020(3) 0.037(3) 0.011(2) 0.005(2) -0.005(2)
C(37) 0.039(3) 0.031(3) 0.023(3) 0.013(2) -0.007(2) 0.002(2)
C(38) 0.026(2) 0.022(2) 0.021(2) 0.004(2) -0.001(2) -0.000(2)
C(39) 0.021(2) 0.023(2) 0.015(2) 0.002(2) 0.001(2) -0.002(2)
C(40) 0.023(3) 0.034(3) 0.026(3) 0.004(2) 0.011(2) 0.003(2)
C(41) 0.033(3) 0.056(4) 0.030(3) 0.016(3) 0.011(2) 0.019(3)
C(42) 0.030(3) 0.075(5) 0.017(3) 0.009(3) 0.007(2) -0.002(3)
C(43) 0.031(3) 0.058(4) 0.035(3) 0.005(3) 0.001(2) -0.026(3)
C(44) 0.030(3) 0.030(3) 0.032(3) 0.001(2) 0.004(2) -0.007(2)
C(45) 0.017(2) 0.017(2) 0.021(2) -0.002(2) 0.003(2) 0.001(2)
C(46) 0.026(2) 0.020(2) 0.022(3) -0.005(2) -0.003(2) 0.004(2)
C(47) 0.040(3) 0.033(3) 0.020(3) -0.017(2) -0.003(2) -0.002(2)
C(48) 0.034(3) 0.041(3) 0.033(3) -0.017(3) 0.015(2) -0.015(3)
C(49) 0.028(3) 0.030(3) 0.049(4) -0.003(2) 0.010(3) -0.010(3)
C(50) 0.026(3) 0.018(2) 0.035(3) 0.005(2) 0.005(2) 0.001(2)
C(51) 0.027(2) 0.013(2) 0.016(2) -0.001(2) -0.007(2) 0.001(2)
C(52) 0.026(3) 0.025(2) 0.020(2) -0.002(2) 0.001(2) 0.003(2)
C(53) 0.041(3) 0.030(3) 0.023(3) -0.013(2) 0.002(2) 0.002(2)
C(54) 0.045(3) 0.018(3) 0.025(3) -0.010(2) -0.012(2) 0.004(2)
C(55) 0.032(3) 0.026(3) 0.023(3) 0.006(2) -0.012(2) -0.001(2)
C(56) 0.025(2) 0.020(2) 0.024(3) 0.002(2) -0.011(2) -0.001(2)
C(57) 0.023(2) 0.020(2) 0.018(2) 0.002(2) -0.005(2) 0.002(2)
C(58) 0.024(3) 0.036(3) 0.024(3) 0.001(2) -0.000(2) 0.008(2)
C(59) 0.020(3) 0.043(3) 0.041(3) 0.007(2) -0.005(2) 0.008(3)
C(60) 0.031(3) 0.037(3) 0.027(3) -0.004(2) -0.014(2) 0.011(2)
C(61) 0.045(3) 0.025(3) 0.017(3) -0.005(2) -0.004(2) 0.007(2)
C(62) 0.022(2) 0.024(2) 0.022(3) 0.002(2) -0.000(2) 0.002(2)
C(63) 0.035(3) 0.074(5) 0.041(4) -0.001(3) -0.003(3) -0.014(3)
C(64) 0.065(5) 0.048(4) 0.078(5) 0.021(4) 0.031(4) 0.024(4)

loop_
_atom_type_symbol
_atom_type_description
_atom_type_scat_dispersion_real
_atom_type_scat_dispersion_imag
_atom_type_scat_source
C C 0.003 0.002
;
International Tables for Crystallography
(1992, Vol. C, Tables 4.2.6.8 and 6.1.1.4)
;
H H 0.000 0.000
;
International Tables for Crystallography
(1992, Vol. C, Table 6.1.1.4)
;
N N 0.006 0.003
;
International Tables for Crystallography
(1992, Vol. C, Tables 4.2.6.8 and 6.1.1.4)
;
O O 0.011 0.006
;
International Tables for Crystallography
(1992, Vol. C, Tables 4.2.6.8 and 6.1.1.4)
;
P P 0.102 0.094
;
International Tables for Crystallography
(1992, Vol. C, Tables 4.2.6.8 and 6.1.1.4)
;
Ru Ru -1.259 0.836
;
International Tables for Crystallography
(1992, Vol. C, Tables 4.2.6.8 and 6.1.1.4)
;

loop_
_geom_angle_atom_site_label_1
_geom_angle_atom_site_label_2
_geom_angle_atom_site_label_3
_geom_angle
Ru(1) O(1) P(1) 123.5(2)
O(2) Ru(1) O(1) 90.4(1)
O(3) Ru(1) O(1) 87.4(1)
N(1) Ru(1) O(1) 170.8(1)
N(2) Ru(1) O(1) 94.3(1)
C(11) Ru(1) O(1) 89.8(2)
Ru(1) O(2) P(2) 123.2(2)
O(3) Ru(1) O(2) 87.4(1)
N(1) Ru(1) O(2) 94.2(1)
N(2) Ru(1) O(2) 169.8(1)
C(11) Ru(1) O(2) 91.7(1)
Ru(1) O(3) P(3) 121.4(2)
N(1) Ru(1) O(3) 84.8(1)
N(2) Ru(1) O(3) 83.8(1)
C(11) Ru(1) O(3) 177.0(1)
N(2) Ru(1) N(1) 80.0(1)
Ru(1) N(1) C(1) 126.3(3)
Ru(1) N(1) C(5) 115.2(3)
C(11) Ru(1) N(1) 98.0(2)
Ru(1) N(2) C(6) 114.9(3)
Ru(1) N(2) C(10) 125.7(3)
C(11) Ru(1) N(2) 97.4(2)
Ru(1) C(11) O(10) 135.2(3)
Ru(1) C(11) C(13) 117.0(3)
O(4) P(1) O(1) 107.8(2)
O(6) P(1) O(1) 107.9(2)
O(7) P(1) O(1) 118.5(2)
P(1) O(4) P(2) 124.6(2)
O(6) P(1) O(4) 100.5(2)
O(7) P(1) O(4) 110.3(2)
P(1) O(6) P(3) 124.3(2)
O(7) P(1) O(6) 110.3(2)
O(4) P(2) O(2) 108.1(2)
O(5) P(2) O(2) 108.1(2)
O(8) P(2) O(2) 120.0(2)
O(5) P(2) O(4) 100.3(2)
O(8) P(2) O(4) 109.1(2)
P(2) O(5) P(3) 123.7(2)
O(8) P(2) O(5) 109.5(2)
O(5) P(3) O(3) 108.5(2)
O(6) P(3) O(3) 108.5(2)
O(9) P(3) O(3) 120.3(2)
O(6) P(3) O(5) 100.9(2)
O(9) P(3) O(5) 108.5(2)
O(9) P(3) O(6) 108.3(2)
P(4) N(3) P(5) 132.9(2)
C(27) P(4) N(3) 110.0(2)
C(33) P(4) N(3) 116.5(2)
C(39) P(4) N(3) 108.4(2)
P(4) C(27) C(28) 119.6(4)
P(4) C(27) C(32) 120.4(3)
C(33) P(4) C(27) 106.7(2)
C(39) P(4) C(27) 107.8(2)
P(4) C(33) C(34) 120.2(3)
P(4) C(33) C(38) 120.9(3)
C(39) P(4) C(33) 107.1(2)
P(4) C(39) C(40) 121.9(4)
P(4) C(39) C(44) 118.0(4)
C(45) P(5) N(3) 113.7(2)
C(51) P(5) N(3) 107.7(2)
C(57) P(5) N(3) 111.7(2)
P(5) C(45) C(46) 116.5(3)
P(5) C(45) C(50) 123.5(4)
C(51) P(5) C(45) 106.7(2)
C(57) P(5) C(45) 109.7(2)
P(5) C(51) C(52) 119.5(3)
P(5) C(51) C(56) 120.0(3)
C(57) P(5) C(51) 107.0(2)
P(5) C(57) C(58) 121.8(4)
P(5) C(57) C(62) 119.1(3)
C(12) O(10) C(11) 121.0(4)
O(10) C(11) C(13) 107.8(4)
C(5) N(1) C(1) 118.3(4)
N(1) C(1) C(2) 122.7(4)
N(1) C(5) C(6) 113.6(4)
N(1) C(5) C(4) 121.5(4)
N(2) C(6) C(5) 114.2(4)
C(10) N(2) C(6) 118.8(4)
N(2) C(6) C(7) 120.9(4)
N(2) C(10) C(9) 123.3(4)
C(1) C(2) C(3) 119.3(4)
C(2) C(3) C(4) 119.0(4)
C(3) C(4) C(5) 119.2(4)
C(4) C(5) C(6) 124.8(4)
C(5) C(6) C(7) 124.7(4)
C(6) C(7) C(8) 118.4(4)
C(7) C(8) C(9) 120.6(4)
C(8) C(9) C(10) 117.8(4)
C(11) C(13) C(14) 124.5(4)
C(13) C(14) C(15) 122.3(4)
C(13) C(14) C(21) 121.3(4)
C(14) C(15) C(16) 118.6(4)
C(14) C(15) C(20) 121.9(4)
C(21) C(14) C(15) 115.9(4)
C(14) C(21) C(26) 121.0(4)
C(14) C(21) C(22) 120.9(4)
C(20) C(15) C(16) 119.4(4)
C(15) C(16) C(17) 120.8(5)
C(15) C(20) C(19) 119.4(5)
C(16) C(17) C(18) 119.5(5)
C(17) C(18) C(19) 120.2(5)
C(18) C(19) C(20) 120.6(5)
C(26) C(21) C(22) 118.0(4)
C(21) C(22) C(23) 120.7(5)
C(21) C(26) C(25) 119.7(5)
C(22) C(23) C(24) 120.7(5)
C(23) C(24) C(25) 118.8(5)
C(24) C(25) C(26) 122.0(5)
C(32) C(27) C(28) 120.0(4)
C(27) C(28) C(29) 118.9(5)
C(27) C(32) C(31) 120.2(4)
C(28) C(29) C(30) 120.3(5)
C(29) C(30) C(31) 121.0(5)
C(30) C(31) C(32) 119.5(5)
C(38) C(33) C(34) 118.8(4)
C(33) C(34) C(35) 120.2(4)
C(33) C(38) C(37) 120.6(4)
C(34) C(35) C(36) 120.0(4)
C(35) C(36) C(37) 120.2(5)
C(36) C(37) C(38) 120.2(5)
C(44) C(39) C(40) 120.0(4)
C(39) C(40) C(41) 118.6(5)
C(39) C(44) C(43) 119.1(5)
C(40) C(41) C(42) 120.9(5)
C(41) C(42) C(43) 120.1(5)
C(42) C(43) C(44) 121.1(6)
C(50) C(45) C(46) 119.6(4)
C(45) C(46) C(47) 118.9(4)
C(45) C(50) C(49) 119.7(5)
C(46) C(47) C(48) 121.2(5)
C(47) C(48) C(49) 119.7(5)
C(48) C(49) C(50) 120.9(5)
C(56) C(51) C(52) 120.5(4)
C(51) C(52) C(53) 119.8(4)
C(51) C(56) C(55) 119.5(4)
C(52) C(53) C(54) 119.6(5)
C(53) C(54) C(55) 120.6(5)
C(54) C(55) C(56) 120.0(5)
C(62) C(57) C(58) 119.1(4)
C(57) C(58) C(59) 119.8(5)
C(57) C(62) C(61) 120.8(4)
C(58) C(59) C(60) 121.0(5)
C(59) C(60) C(61) 119.1(5)
C(60) C(61) C(62) 120.1(5)
O(10) C(12) H(11) 109.5007
O(10) C(12) H(9) 109.4562
O(10) C(12) H(10) 109.4548
H(53) O(11) C(63) 100.4311
O(11) C(63) H(54) 109.6535
O(11) C(63) H(55) 109.2497
O(11) C(63) H(56) 109.5019
H(57) O(12) C(64) 118.8706
O(12) C(64) H(60) 109.3607
O(12) C(64) H(58) 109.5431
O(12) C(64) H(59) 109.5076
N(1) C(1) H(1) 118.6522
N(2) C(10) H(8) 118.3431
H(1) C(1) C(2) 118.6886
C(1) C(2) H(2) 120.3482
H(2) C(2) C(3) 120.3872
C(2) C(3) H(3) 120.4855
C(3) C(4) H(4) 120.3741
H(3) C(3) C(4) 120.4821
H(4) C(4) C(5) 120.4019
C(6) C(7) H(5) 120.8296
H(5) C(7) C(8) 120.7406
C(7) C(8) H(6) 119.6996
C(8) C(9) H(7) 121.0155
H(6) C(8) C(9) 119.6629
C(9) C(10) H(8) 118.3542
H(7) C(9) C(10) 121.1421
C(11) C(13) H(12) 117.7015
H(11) C(12) H(9) 109.4663
H(10) C(12) H(9) 109.4723
H(11) C(12) H(10) 109.4770
H(12) C(13) C(14) 117.7580
C(15) C(16) H(13) 119.6161
C(15) C(20) H(17) 120.3001
H(13) C(16) C(17) 119.6268
C(16) C(17) H(14) 120.2738
H(14) C(17) C(18) 120.2121
C(17) C(18) H(15) 119.8436
C(18) C(19) H(16) 119.6721
H(15) C(18) C(19) 119.9111
C(19) C(20) H(17) 120.2522
H(16) C(19) C(20) 119.7373
C(21) C(22) H(18) 119.6700
C(21) C(26) H(22) 120.1441
H(18) C(22) C(23) 119.6554
C(22) C(23) H(19) 119.6163
H(19) C(23) C(24) 119.6351
C(23) C(24) H(20) 120.6219
C(24) C(25) H(21) 118.9968
H(20) C(24) C(25) 120.5748
C(25) C(26) H(22) 120.1259
H(21) C(25) C(26) 119.0035
C(27) C(28) H(23) 120.5132
C(27) C(32) H(27) 119.8574
H(23) C(28) C(29) 120.5442
C(28) C(29) H(24) 119.8754
H(24) C(29) C(30) 119.8498
C(29) C(30) H(25) 119.4872
C(30) C(31) H(26) 120.2686
H(25) C(30) C(31) 119.4905
C(31) C(32) H(27) 119.9113
H(26) C(31) C(32) 120.2229
C(33) C(34) H(28) 119.9381
C(33) C(38) H(32) 119.7259
H(28) C(34) C(35) 119.9082
C(34) C(35) H(29) 119.9535
H(29) C(35) C(36) 120.0152
C(35) C(36) H(30) 119.8892
H(30) C(36) C(37) 119.9394
C(36) C(37) H(31) 119.9380
C(37) C(38) H(32) 119.7171
H(31) C(37) C(38) 119.9069
C(39) C(40) H(33) 120.7081
C(39) C(44) H(37) 120.3697
H(33) C(40) C(41) 120.6843
C(40) C(41) H(34) 119.5442
H(34) C(41) C(42) 119.6035
C(41) C(42) H(35) 119.8862
C(42) C(43) H(36) 119.4366
H(35) C(42) C(43) 119.9799
C(43) C(44) H(37) 120.5060
H(36) C(43) C(44) 119.4241
C(45) C(46) H(38) 120.5812
C(45) C(50) H(42) 120.1047
H(38) C(46) C(47) 120.5117
C(46) C(47) H(39) 119.4521
C(47) C(48) H(40) 120.1558
H(39) C(47) C(48) 119.3322
C(48) C(49) H(41) 119.5852
H(40) C(48) C(49) 120.1905
C(49) C(50) H(42) 120.1826
H(41) C(49) C(50) 119.5629
C(51) C(52) H(43) 120.1205
C(51) C(56) H(47) 120.2610
H(43) C(52) C(53) 120.0494
C(52) C(53) H(44) 120.2050
H(44) C(53) C(54) 120.2038
C(53) C(54) H(45) 119.6877
C(54) C(55) H(46) 120.0262
H(45) C(54) C(55) 119.7288
C(55) C(56) H(47) 120.2675
H(46) C(55) C(56) 120.0145
C(57) C(58) H(48) 120.0232
C(57) C(62) H(52) 119.5876
H(48) C(58) C(59) 120.1341
C(58) C(59) H(49) 119.4585
H(49) C(59) C(60) 119.5478
C(59) C(60) H(50) 120.4100
C(60) C(61) H(51) 119.8994
H(50) C(60) C(61) 120.4402
C(61) C(62) H(52) 119.6272
H(51) C(61) C(62) 119.9677
H(55) C(63) H(54) 109.4671
H(56) C(63) H(54) 109.4855
H(56) C(63) H(55) 109.4692
H(60) C(64) H(58) 109.4660
H(59) C(64) H(58) 109.4775
H(60) C(64) H(59) 109.4723

loop_
_geom_bond_atom_site_label_1
_geom_bond_atom_site_label_2
_geom_bond_distance
Ru(1) O(1) 2.128(3)
Ru(1) O(2) 2.143(3)
Ru(1) O(3) 2.230(3)
Ru(1) N(1) 2.002(3)
Ru(1) N(2) 2.001(4)
Ru(1) C(11) 1.865(5)
P(1) O(1) 1.509(3)
P(1) O(4) 1.618(3)
P(1) O(6) 1.610(3)
P(1) O(7) 1.460(3)
P(2) O(2) 1.501(3)
P(2) O(4) 1.620(3)
P(2) O(5) 1.620(3)
P(2) O(8) 1.464(3)
P(3) O(3) 1.494(3)
P(3) O(5) 1.618(3)
P(3) O(6) 1.608(3)
P(3) O(9) 1.468(4)
P(4) N(3) 1.596(4)
P(4) C(27) 1.796(4)
P(4) C(33) 1.798(4)
P(4) C(39) 1.795(5)
P(5) N(3) 1.588(4)
P(5) C(45) 1.792(5)
P(5) C(51) 1.805(4)
P(5) C(57) 1.804(5)
O(10) C(11) 1.349(5)
O(10) C(12) 1.402(6)
O(11) C(63) 1.416(8)
O(12) C(64) 1.378(9)
N(1) C(1) 1.334(6)
N(1) C(5) 1.374(5)
N(2) C(6) 1.368(5)
N(2) C(10) 1.332(6)
C(1) C(2) 1.380(6)
C(2) C(3) 1.385(7)
C(3) C(4) 1.382(7)
C(4) C(5) 1.387(6)
C(5) C(6) 1.460(6)
C(6) C(7) 1.392(6)
C(7) C(8) 1.378(7)
C(8) C(9) 1.383(7)
C(9) C(10) 1.372(7)
C(11) C(13) 1.482(6)
C(13) C(14) 1.349(6)
C(14) C(15) 1.498(6)
C(14) C(21) 1.485(6)
C(15) C(16) 1.392(7)
C(15) C(20) 1.380(7)
C(16) C(17) 1.386(7)
C(17) C(18) 1.381(9)
C(18) C(19) 1.370(8)
C(19) C(20) 1.403(7)
C(21) C(22) 1.403(7)
C(21) C(26) 1.406(7)
C(22) C(23) 1.390(7)
C(23) C(24) 1.376(8)
C(24) C(25) 1.378(9)
C(25) C(26) 1.381(7)
C(27) C(28) 1.388(7)
C(27) C(32) 1.393(7)
C(28) C(29) 1.394(8)
C(29) C(30) 1.367(8)
C(30) C(31) 1.377(8)
C(31) C(32) 1.376(7)
C(33) C(34) 1.405(6)
C(33) C(38) 1.392(6)
C(34) C(35) 1.382(7)
C(35) C(36) 1.377(7)
C(36) C(37) 1.390(7)
C(37) C(38) 1.371(7)
C(39) C(40) 1.398(7)
C(39) C(44) 1.391(7)
C(40) C(41) 1.382(7)
C(41) C(42) 1.386(9)
C(42) C(43) 1.340(9)
C(43) C(44) 1.393(8)
C(45) C(46) 1.401(6)
C(45) C(50) 1.398(6)
C(46) C(47) 1.387(7)
C(47) C(48) 1.372(8)
C(48) C(49) 1.379(8)
C(49) C(50) 1.376(8)
C(51) C(52) 1.389(7)
C(51) C(56) 1.389(6)
C(52) C(53) 1.384(7)
C(53) C(54) 1.387(7)
C(54) C(55) 1.387(7)
C(55) C(56) 1.384(7)
C(57) C(58) 1.393(7)
C(57) C(62) 1.387(7)
C(58) C(59) 1.385(7)
C(59) C(60) 1.392(8)
C(60) C(61) 1.379(7)
C(61) C(62) 1.393(7)
O(11) H(53) 0.8623
O(12) H(57) 1.0314
C(1) H(1) 0.9500
C(2) H(2) 0.9501
C(3) H(3) 0.9500
C(4) H(4) 0.9500
C(7) H(5) 0.9500
C(8) H(6) 0.9500
C(9) H(7) 0.9501
C(10) H(8) 0.9501
C(12) H(9) 0.9499
C(12) H(10) 0.9501
C(12) H(11) 0.9500
C(13) H(12) 0.9501
C(16) H(13) 0.9501
C(17) H(14) 0.9499
C(18) H(15) 0.9500
C(19) H(16) 0.9499
C(20) H(17) 0.9501
C(22) H(18) 0.9500
C(23) H(19) 0.9499
C(24) H(20) 0.9499
C(25) H(21) 0.9499
C(26) H(22) 0.9501
C(28) H(23) 0.9499
C(29) H(24) 0.9500
C(30) H(25) 0.9499
C(31) H(26) 0.9501
C(32) H(27) 0.9501
C(34) H(28) 0.9500
C(35) H(29) 0.9500
C(36) H(30) 0.9500
C(37) H(31) 0.9499
C(38) H(32) 0.9500
C(40) H(33) 0.9500
C(41) H(34) 0.9500
C(42) H(35) 0.9500
C(43) H(36) 0.9499
C(44) H(37) 0.9501
C(46) H(38) 0.9500
C(47) H(39) 0.9500
C(48) H(40) 0.9500
C(49) H(41) 0.9500
C(50) H(42) 0.9501
C(52) H(43) 0.9500
C(53) H(44) 0.9500
C(54) H(45) 0.9499
C(55) H(46) 0.9501
C(56) H(47) 0.9500
C(58) H(48) 0.9501
C(59) H(49) 0.9499
C(60) H(50) 0.9500
C(61) H(51) 0.9501
C(62) H(52) 0.9499
C(63) H(54) 0.9501
C(63) H(55) 0.9500
C(63) H(56) 0.9501
C(64) H(58) 0.9500
C(64) H(59) 0.9500
C(64) H(60) 0.9500
H(13) C(16) 0.9501
H(53) O(11) 0.8623
